data_4510422
loop_
_publ_author_name
'Adalder, Tapas Kumar'
'Dastidar, Parthasarathi'

_publ_section_title
;
 Crystal Engineering Approach toward Selective Formation of an Asymmetric
 Supramolecular Synthon in Primary Ammonium Monocarboxylate (PAM) Salts
 and Their Gelation Studies
;
_journal_issue 5
_journal_name_full 'Crystal Growth &amp; Design'
_journal_page_first 2254
_journal_paper_doi 10.1021/cg401863s
_journal_volume 14
_journal_year 2014
_chemical_absolute_configuration R
_chemical_formula_moiety 'C8 H6 F O2, C8 H12 N'
_chemical_formula_sum 'C16 H18 F N O2'
_chemical_formula_weight 275.31
_chemical_name_systematic
; 
 ? 
;
_space_group_IT_number 5
_symmetry_cell_setting monoclinic
_symmetry_space_group_name_Hall 'C 2y'
_symmetry_space_group_name_H-M 'C 1 2 1'
_atom_sites_solution_hydrogens geom
_atom_sites_solution_primary direct
_atom_sites_solution_secondary difmap
_audit_creation_method SHELXL-97
_cell_angle_alpha 90.00
_cell_angle_beta 92.249(5)
_cell_angle_gamma 90.00
_cell_formula_units_Z 4
_cell_length_a 20.1479(17)
_cell_length_b 6.3269(5)
_cell_length_c 12.3797(10)
_cell_measurement_temperature 296(2)
_cell_volume 1576.9(2)
_computing_cell_refinement 'BRUKER APEX II'
_computing_data_collection 'BRUKER APEX II'
_computing_data_reduction 'BRUKER APEX II'
_computing_molecular_graphics 'MERCURY 2.3, PLATON'
_computing_publication_material 'MERCURY 2.3, PLATON'
_computing_structure_refinement 'SHELXL-97 (Sheldrick, 1997)'
_computing_structure_solution 'SHELXS-97 (Sheldrick, 1990)'
_diffrn_ambient_temperature 296(2)
_diffrn_measured_fraction_theta_full 0.996
_diffrn_measured_fraction_theta_max 0.996
_diffrn_measurement_device_type 'BRUKER CCD AREA DETECTOR'
_diffrn_measurement_method 'PHI-OMEGA SCAN'
_diffrn_radiation_monochromator graphite
_diffrn_radiation_source 'fine-focus sealed tube'
_diffrn_radiation_type MoK\a
_diffrn_radiation_wavelength 0.71073
_diffrn_reflns_av_R_equivalents 0.0210
_diffrn_reflns_av_sigmaI/netI 0.0213
_diffrn_reflns_limit_h_max 23
_diffrn_reflns_limit_h_min -24
_diffrn_reflns_limit_k_max 7
_diffrn_reflns_limit_k_min -7
_diffrn_reflns_limit_l_max 14
_diffrn_reflns_limit_l_min -14
_diffrn_reflns_number 9798
_diffrn_reflns_theta_full 25.50
_diffrn_reflns_theta_max 25.50
_diffrn_reflns_theta_min 1.65
_exptl_absorpt_coefficient_mu 0.084
_exptl_absorpt_correction_T_max 0.997
_exptl_absorpt_correction_T_min 0.995
_exptl_absorpt_correction_type multi-scan
_exptl_absorpt_process_details SADABS
_exptl_crystal_colour COLOURLESS
_exptl_crystal_density_diffrn 1.160
_exptl_crystal_density_method 'not measured'
_exptl_crystal_description NIDDLE
_exptl_crystal_F_000 584
_exptl_crystal_size_max 0.60
_exptl_crystal_size_mid 0.05
_exptl_crystal_size_min 0.04
_refine_diff_density_max 0.158
_refine_diff_density_min -0.164
_refine_diff_density_rms 0.059
_refine_ls_abs_structure_details 'Flack H D (1983), Acta Cryst. A39, 876-881'
_refine_ls_extinction_method none
_refine_ls_goodness_of_fit_ref 1.125
_refine_ls_hydrogen_treatment constr
_refine_ls_matrix_type full
_refine_ls_number_parameters 183
_refine_ls_number_reflns 2735
_refine_ls_number_restraints 1
_refine_ls_restrained_S_all 1.125
_refine_ls_R_factor_all 0.0691
_refine_ls_R_factor_gt 0.0433
_refine_ls_shift/su_max 0.000
_refine_ls_shift/su_mean 0.000
_refine_ls_structure_factor_coef Fsqd
_refine_ls_weighting_details 'calc w=1/[\s^2^(Fo^2^)+(0.1000P)^2^+0.0000P] where P=(Fo^2^+2Fc^2^)/3'
_refine_ls_weighting_scheme calc
_refine_ls_wR_factor_gt 0.1308
_refine_ls_wR_factor_ref 0.1636
_reflns_number_gt 2008
_reflns_number_total 2735
_reflns_threshold_expression >2sigma(I)
_cod_data_source_file cg401863s_si_002.cif
_cod_data_source_block (R)-PEA.4FPA
_cod_depositor_comments
;
The following automatic conversions were performed:

'_symmetry_cell_setting' value 'MONOCLINIC' changed to 'monoclinic'
according to
/usr/data/users/saulius/crontab/automatic-downloads/rss-feeds/ACS/lib/dictionaries/cif_core.dic
dictionary named 'cif_core.dic' version 2.4.2 from
2011-04-26.

'_exptl_absorpt_correction_type' value 'MULTI-SCAN'
changed to 'multi-scan' according to
/usr/data/users/saulius/crontab/automatic-downloads/rss-feeds/ACS/lib/dictionaries/cif_core.dic
dictionary named 'cif_core.dic' version 2.4.2 from 2011-04-26.

Automatic conversion script
Id: cif_fix_values 2281 2013-09-26 08:29:07Z andrius 

 Adding full bibliography for 4510410--4510441.cif.
;
_cod_original_sg_symbol_H-M 'C 2'
_cod_database_code 4510422

loop_
_symmetry_equiv_pos_as_xyz
'x, y, z'
'-x, y, -z'
'x+1/2, y+1/2, z'
'-x+1/2, y+1/2, -z'

loop_
_atom_site_label
_atom_site_type_symbol
_atom_site_fract_x
_atom_site_fract_y
_atom_site_fract_z
_atom_site_U_iso_or_equiv
_atom_site_adp_type
_atom_site_occupancy
_atom_site_symmetry_multiplicity
_atom_site_calc_flag
_atom_site_refinement_flags
O1 O 0.28328(10) 0.3771(3) 0.61567(14) 0.0803(6) Uani 1 1 d .
C2 C 0.28691(12) 0.4848(4) 0.69942(18) 0.0666(6) Uani 1 1 d .
O3 O 0.27636(16) 0.6738(3) 0.70000(18) 0.1249(10) Uani 1 1 d .
C4 C 0.30246(16) 0.3691(6) 0.8047(2) 0.0929(9) Uani 1 1 d .
H4A H 0.3317 0.2507 0.7915 0.111 Uiso 1 1 calc R
H4B H 0.3253 0.4638 0.8553 0.111 Uiso 1 1 calc R
C5 C 0.23982(13) 0.2897(4) 0.85313(17) 0.0675(7) Uani 1 1 d .
C6 C 0.21700(16) 0.0906(5) 0.8290(2) 0.0802(8) Uani 1 1 d .
H6 H 0.2414 0.0045 0.7843 0.096 Uiso 1 1 calc R
C7 C 0.1588(2) 0.0147(7) 0.8694(3) 0.1080(13) Uani 1 1 d .
H7 H 0.1429 -0.1196 0.8521 0.130 Uiso 1 1 calc R
C8 C 0.12538(18) 0.1473(11) 0.9365(3) 0.1189(17) Uani 1 1 d .
F9 F 0.06935(13) 0.0685(9) 0.9773(2) 0.215(2) Uani 1 1 d .
C10 C 0.1478(2) 0.3440(10) 0.9633(3) 0.1192(16) Uani 1 1 d .
H10 H 0.1246 0.4293 1.0100 0.143 Uiso 1 1 calc R
C11 C 0.20505(18) 0.4131(6) 0.9203(2) 0.0892(9) Uani 1 1 d .
H11 H 0.2206 0.5479 0.9373 0.107 Uiso 1 1 calc R
C12 C 0.38755(18) 0.7714(7) 0.4512(3) 0.1063(11) Uani 1 1 d .
H12A H 0.3811 0.6522 0.4976 0.159 Uiso 1 1 calc R
H12B H 0.4322 0.7702 0.4268 0.159 Uiso 1 1 calc R
H12C H 0.3569 0.7635 0.3900 0.159 Uiso 1 1 calc R
C13 C 0.37572(13) 0.9736(5) 0.5129(2) 0.0748(7) Uani 1 1 d .
H13 H 0.3804 1.0919 0.4628 0.090 Uiso 1 1 calc R
N14 N 0.30615(10) 0.9746(3) 0.54962(15) 0.0641(5) Uani 1 1 d .
H14A H 0.3012 0.8719 0.5978 0.096 Uiso 1 1 calc R
H14B H 0.2782 0.9537 0.4932 0.096 Uiso 1 1 calc R
H14C H 0.2975 1.0987 0.5798 0.096 Uiso 1 1 calc R
C15 C 0.42280(14) 1.0120(5) 0.6096(2) 0.0802(8) Uani 1 1 d .
C16 C 0.43429(16) 0.8595(7) 0.6871(3) 0.1030(11) Uani 1 1 d .
H16 H 0.4136 0.7285 0.6801 0.124 Uiso 1 1 calc R
C17 C 0.4769(2) 0.9003(11) 0.7766(4) 0.1363(18) Uani 1 1 d .
H17 H 0.4851 0.7962 0.8284 0.164 Uiso 1 1 calc R
C18 C 0.5060(3) 1.0920(13) 0.7873(5) 0.164(2) Uani 1 1 d .
H18 H 0.5332 1.1205 0.8479 0.197 Uiso 1 1 calc R
C19 C 0.4961(2) 1.2403(9) 0.7123(5) 0.158(2) Uani 1 1 d .
H19 H 0.5178 1.3696 0.7198 0.189 Uiso 1 1 calc R
C20 C 0.45388(18) 1.2043(7) 0.6231(3) 0.1122(12) Uani 1 1 d .
H20 H 0.4465 1.3107 0.5722 0.135 Uiso 1 1 calc R

loop_
_atom_site_aniso_label
_atom_site_aniso_U_11
_atom_site_aniso_U_22
_atom_site_aniso_U_33
_atom_site_aniso_U_23
_atom_site_aniso_U_13
_atom_site_aniso_U_12
O1 0.1140(14) 0.0564(11) 0.0687(10) -0.0042(9) -0.0213(9) 0.0159(9)
C2 0.0799(15) 0.0560(16) 0.0635(14) -0.0021(12) 0.0005(11) -0.0085(13)
O3 0.226(3) 0.0546(13) 0.0985(15) -0.0067(12) 0.0556(17) -0.0056(16)
C4 0.0907(19) 0.117(3) 0.0697(15) 0.0140(16) -0.0169(13) -0.0194(18)
C5 0.0867(16) 0.0689(17) 0.0455(10) 0.0052(11) -0.0138(10) 0.0009(13)
C6 0.109(2) 0.0671(17) 0.0639(14) -0.0022(14) -0.0036(14) 0.0045(17)
C7 0.122(3) 0.104(3) 0.095(2) 0.030(2) -0.028(2) -0.038(2)
C8 0.078(2) 0.192(6) 0.086(2) 0.046(3) -0.0001(18) -0.008(3)
F9 0.1019(16) 0.373(6) 0.171(2) 0.093(3) 0.0183(16) -0.038(2)
C10 0.122(3) 0.157(5) 0.079(2) 0.003(3) 0.007(2) 0.052(3)
C11 0.122(2) 0.080(2) 0.0648(14) -0.0035(14) -0.0057(17) 0.0161(17)
C12 0.097(2) 0.116(3) 0.106(2) -0.035(2) 0.0099(18) 0.0135(19)
C13 0.0788(16) 0.0714(17) 0.0739(15) 0.0047(14) 0.0003(12) -0.0080(14)
N14 0.0752(12) 0.0487(10) 0.0675(11) -0.0031(9) -0.0086(9) 0.0039(10)
C15 0.0680(15) 0.083(2) 0.0889(18) -0.0050(14) -0.0051(13) 0.0023(14)
C16 0.087(2) 0.119(3) 0.101(2) 0.019(2) -0.0150(17) -0.0072(19)
C17 0.107(3) 0.184(6) 0.115(3) 0.028(3) -0.027(2) 0.009(3)
C18 0.141(4) 0.173(6) 0.172(5) -0.028(5) -0.081(4) 0.003(4)
C19 0.132(4) 0.118(4) 0.216(6) -0.030(4) -0.081(4) -0.007(3)
C20 0.098(2) 0.089(3) 0.147(3) -0.009(2) -0.032(2) -0.0036(19)

loop_
_atom_type_symbol
_atom_type_description
_atom_type_scat_dispersion_real
_atom_type_scat_dispersion_imag
_atom_type_scat_source
C C 0.0033 0.0016 'International Tables Vol C Tables 4.2.6.8 and 6.1.1.4'
H H 0.0000 0.0000 'International Tables Vol C Tables 4.2.6.8 and 6.1.1.4'
N N 0.0061 0.0033 'International Tables Vol C Tables 4.2.6.8 and 6.1.1.4'
O O 0.0106 0.0060 'International Tables Vol C Tables 4.2.6.8 and 6.1.1.4'
F F 0.0171 0.0103 'International Tables Vol C Tables 4.2.6.8 and 6.1.1.4'

loop_
_geom_angle_atom_site_label_1
_geom_angle_atom_site_label_2
_geom_angle_atom_site_label_3
_geom_angle
_geom_angle_site_symmetry_1
O3 C2 O3 0.0(3) 1
O3 C2 O1 122.8(3) 1
O3 C2 O1 122.8(3) .
O3 C2 C4 120.0(3) 1
O3 C2 C4 120.0(3) .
O1 C2 C4 117.2(3) .
O3 O3 C2 0(10) 1
C5 C4 C2 110.8(2) .
C5 C4 H4A 109.5 .
C2 C4 H4A 109.5 .
C5 C4 H4B 109.5 .
C2 C4 H4B 109.5 .
H4A C4 H4B 108.1 .
C11 C5 C6 119.1(3) .
C11 C5 C4 120.9(3) .
C6 C5 C4 120.0(3) .
C5 C6 C7 121.6(3) .
C5 C6 H6 119.2 .
C7 C6 H6 119.2 .
C8 C7 C6 116.8(4) .
C8 C7 H7 121.6 .
C6 C7 H7 121.6 .
F9 C8 C10 121.4(6) .
F9 C8 C7 116.0(6) .
C10 C8 C7 122.6(4) .
C11 C10 C8 118.5(4) .
C11 C10 H10 120.8 .
C8 C10 H10 120.8 .
C5 C11 C10 121.4(4) .
C5 C11 H11 119.3 .
C10 C11 H11 119.3 .
C13 C12 H12A 109.5 .
C13 C12 H12B 109.5 .
H12A C12 H12B 109.5 .
C13 C12 H12C 109.5 .
H12A C12 H12C 109.5 .
H12B C12 H12C 109.5 .
N14 C13 C12 109.0(2) .
N14 C13 C15 109.0(2) .
C12 C13 C15 115.3(3) .
N14 C13 H13 107.7 .
C12 C13 H13 107.7 .
C15 C13 H13 107.7 .
C13 N14 H14A 109.5 .
C13 N14 H14B 109.5 .
H14A N14 H14B 109.5 .
C13 N14 H14C 109.5 .
H14A N14 H14C 109.5 .
H14B N14 H14C 109.5 .
C16 C15 C20 118.2(3) .
C16 C15 C13 121.4(3) .
C20 C15 C13 120.3(3) .
C15 C16 C17 120.3(4) .
C15 C16 H16 119.8 .
C17 C16 H16 119.8 .
C18 C17 C16 119.6(5) .
C18 C17 H17 120.2 .
C16 C17 H17 120.2 .
C19 C18 C17 120.9(4) .
C19 C18 H18 119.6 .
C17 C18 H18 119.6 .
C18 C19 C20 120.7(5) .
C18 C19 H19 119.7 .
C20 C19 H19 119.7 .
C15 C20 C19 120.3(4) .
C15 C20 H20 119.9 .
C19 C20 H20 119.9 .

loop_
_geom_bond_atom_site_label_1
_geom_bond_atom_site_label_2
_geom_bond_distance
_geom_bond_site_symmetry_2
O1 C2 1.240(3) .
C2 O3 1.215(3) 1
C2 O3 1.215(3) .
C2 C4 1.517(4) .
O3 O3 0.000(8) 1
C4 C5 1.504(4) .
C4 H4A 0.9700 .
C4 H4B 0.9700 .
C5 C11 1.355(4) .
C5 C6 1.370(4) .
C6 C7 1.379(5) .
C6 H6 0.9300 .
C7 C8 1.374(7) .
C7 H7 0.9300 .
C8 F9 1.350(5) .
C8 C10 1.362(7) .
C10 C11 1.361(6) .
C10 H10 0.9300 .
C11 H11 0.9300 .
C12 C13 1.514(5) .
C12 H12A 0.9600 .
C12 H12B 0.9600 .
C12 H12C 0.9600 .
C13 N14 1.490(3) .
C13 C15 1.517(4) .
C13 H13 0.9800 .
N14 H14A 0.8900 .
N14 H14B 0.8900 .
N14 H14C 0.8900 .
C15 C16 1.374(5) .
C15 C20 1.376(5) .
C16 C17 1.398(6) .
C16 H16 0.9300 .
C17 C18 1.351(9) .
C17 H17 0.9300 .
C18 C19 1.329(8) .
C18 H18 0.9300 .
C19 C20 1.386(6) .
C19 H19 0.9300 .
C20 H20 0.9300 .

loop_
_geom_hbond_atom_site_label_D
_geom_hbond_atom_site_label_H
_geom_hbond_atom_site_label_A
_geom_hbond_distance_DH
_geom_hbond_distance_HA
_geom_hbond_distance_DA
_geom_hbond_angle_DHA
_geom_hbond_site_symmetry_A
N14 H14C O1 0.89 1.84 2.719(3) 168.6 1_565
N14 H14B O1 0.89 1.86 2.743(3) 172.4 4_556
N14 H14A O3 0.89 1.86 2.745(3) 170.5 1
